data_2020284
loop_
_publ_author_name
'Manzano, Veronica E.'
'Baggio, Ricardo'
'Cukiernik, Fabio D.'

_publ_section_title
;
 Crystallographic identification of an unexpected by-product in an
 Ullman's reaction toward biphenyls:
 1-(4-hexyloxy-3-hydroxyphenyl)ethanone
;
_journal_coeditor_code FN3208
_journal_issue 11
_journal_name_full 'Acta Crystallographica Section C'
_journal_page_first
;
;
_journal_paper_doi 10.1107/S2053229615019919
_journal_volume 71
_journal_year 2015
_chemical_formula_iupac 'C14 H20 O3'
_chemical_formula_moiety 'C14 H20 O3'
_chemical_formula_sum 'C14 H20 O3'
_chemical_formula_weight 236.30
_chemical_name_systematic
;
1-(4-Hexyloxy-3-hydroxyphenyl)ethanone
;
_space_group_crystal_system orthorhombic
_space_group_IT_number 61
_space_group_name_Hall '-P 2ac 2ab'
_space_group_name_H-M_alt 'P b c a'
_symmetry_space_group_name_Hall '-P 2ac 2ab'
_symmetry_space_group_name_H-M 'P b c a'
_atom_sites_solution_hydrogens mixed
_audit_creation_method SHELXL-2014/6
_cell_angle_alpha 90
_cell_angle_beta 90
_cell_angle_gamma 90
_cell_formula_units_Z 16
_cell_length_a 19.3847(10)
_cell_length_b 9.0716(4)
_cell_length_c 30.3953(12)
_cell_measurement_reflns_used 2185
_cell_measurement_temperature 170(2)
_cell_measurement_theta_max 26.3900
_cell_measurement_theta_min 3.9270
_cell_volume 5345.0(4)
_computing_cell_refinement
;
CrysAlis PRO (Oxford Diffraction, 2009)
;
_computing_data_collection
;
CrysAlis PRO (Oxford Diffraction, 2009)
;
_computing_data_reduction
;
CrysAlis PRO (Oxford Diffraction, 2009)
;
_computing_molecular_graphics
;
SHELXTL (Sheldrick, 2008)
;
_computing_publication_material
;
SHELXL2014 (Sheldrick, 2015) and PLATON (Spek, 2009)
;
_computing_structure_refinement
;
SHELXL2014 (Sheldrick, 2015)
;
_computing_structure_solution
;
SHELXS97 (Sheldrick, 2008)
;
_diffrn_ambient_temperature 170(2)
_diffrn_detector_area_resol_mean 16.1158
_diffrn_measured_fraction_theta_full 0.997
_diffrn_measured_fraction_theta_max 0.869
_diffrn_measurement_device four-circle
_diffrn_measurement_device_type 'CCD Oxford Diffraction Xcalibur (Eos, Gemini)'
_diffrn_measurement_method 'thick slices'
_diffrn_radiation_type MoK\a
_diffrn_radiation_wavelength 0.71073
_diffrn_reflns_av_R_equivalents 0.0584
_diffrn_reflns_limit_h_max 25
_diffrn_reflns_limit_h_min -18
_diffrn_reflns_limit_k_max 11
_diffrn_reflns_limit_k_min -12
_diffrn_reflns_limit_l_max 27
_diffrn_reflns_limit_l_min -39
_diffrn_reflns_number 18445
_diffrn_reflns_theta_full 25.000
_diffrn_reflns_theta_max 29.039
_diffrn_reflns_theta_min 3.675
_exptl_absorpt_coefficient_mu 0.081
_exptl_absorpt_correction_T_max 0.98
_exptl_absorpt_correction_T_min 0.95
_exptl_absorpt_correction_type multi-scan
_exptl_absorpt_process_details
;
(CrysAlis PRO; Oxford Diffraction, 2009)
;
_exptl_crystal_colour colourless
_exptl_crystal_density_diffrn 1.175
_exptl_crystal_description blocks
_exptl_crystal_F_000 2048
_exptl_crystal_size_max 0.32
_exptl_crystal_size_mid 0.26
_exptl_crystal_size_min 0.18
_refine_diff_density_max 0.288
_refine_diff_density_min -0.309
_refine_ls_extinction_method none
_refine_ls_goodness_of_fit_ref 1.016
_refine_ls_hydrogen_treatment mixed
_refine_ls_matrix_type full
_refine_ls_number_parameters 365
_refine_ls_number_reflns 6210
_refine_ls_number_restraints 23
_refine_ls_restrained_S_all 1.018
_refine_ls_R_factor_all 0.1290
_refine_ls_R_factor_gt 0.0665
_refine_ls_shift/su_max 0.000
_refine_ls_shift/su_mean 0.000
_refine_ls_structure_factor_coef Fsqd
_refine_ls_weighting_details 'w=1/[\s^2^(Fo^2^)+(0.0741P)^2^+0.6907P] where P=(Fo^2^+2Fc^2^)/3'
_refine_ls_weighting_scheme calc
_refine_ls_wR_factor_gt 0.1475
_refine_ls_wR_factor_ref 0.1892
_reflns_number_gt 3357
_reflns_number_total 6210
_reflns_threshold_expression 'I > 2\s(I)'
_cod_data_source_file fn3208sup1.cif
_cod_data_source_block I
_cod_database_code 2020284
_shelx_space_group_comment
;
The symmetry employed for this shelxl refinement is uniquely defined
by the following loop, which should always be used as a source of
symmetry information in preference to the above space-group names.
They are only intended as comments.
;
_shelxl_version_number 2014/6

loop_
_space_group_symop_operation_xyz
'x, y, z'
'-x+1/2, -y, z+1/2'
'x+1/2, -y+1/2, -z'
'-x, y+1/2, -z+1/2'
'-x, -y, -z'
'x-1/2, y, -z-1/2'
'-x-1/2, y-1/2, z'
'x, -y-1/2, z-1/2'

loop_
_atom_site_type_symbol
_atom_site_label
_atom_site_fract_x
_atom_site_fract_y
_atom_site_fract_z
_atom_site_U_iso_or_equiv
_atom_site_adp_type
_atom_site_calc_flag
_atom_site_occupancy
_atom_site_disorder_assembly
_atom_site_disorder_group
O O1A 0.66050(9) 0.23557(17) 0.59045(5) 0.0446(4) Uani d 1 . .
C C1A 0.68678(11) 0.3851(2) 0.52954(6) 0.0346(5) Uani d 1 . .
C C2A 0.72377(12) 0.5033(3) 0.51287(7) 0.0459(6) Uani d 1 . .
H H2A 0.7473 0.5660 0.5319 0.055 Uiso calc 1 . .
C C3A 0.72574(13) 0.5281(3) 0.46765(7) 0.0523(7) Uani d 1 . .
H H3A 0.7518 0.6056 0.4565 0.063 Uiso calc 1 . .
C C4A 0.68947(11) 0.4392(3) 0.43964(7) 0.0398(5) Uani d 1 . .
C C5A 0.65089(11) 0.3203(2) 0.45608(7) 0.0348(5) Uani d 1 . .
C C6A 0.65032(11) 0.2950(2) 0.50085(7) 0.0338(5) Uani d 1 . .
H H6A 0.6251 0.2162 0.5120 0.041 Uiso calc 1 . .
C C7A 0.68423(11) 0.3532(3) 0.57753(7) 0.0370(5) Uani d 1 . .
C C8A 0.70922(14) 0.4665(3) 0.60948(7) 0.0559(7) Uani d 1 . .
H H8AA 0.7034 0.4304 0.6389 0.084 Uiso calc 1 . .
H H8AB 0.6832 0.5556 0.6058 0.084 Uiso calc 1 . .
H H8AC 0.7572 0.4861 0.6042 0.084 Uiso calc 1 . .
O O2A 0.61431(9) 0.23021(17) 0.42929(5) 0.0474(4) Uani d 1 . .
H H2OA 0.6184(15) 0.253(3) 0.3985(10) 0.078(9) Uiso d 1 . .
O O3A 0.68699(9) 0.45456(19) 0.39488(5) 0.0529(5) Uani d 0.691(4) A 1
C C9A 0.7402(3) 0.5463(7) 0.37586(14) 0.082(3) Uani d 0.691(4) A 1
H H9AA 0.7850 0.5150 0.3866 0.099 Uiso calc 0.691(4) A 1
H H9AB 0.7331 0.6479 0.3847 0.099 Uiso calc 0.691(4) A 1
C C10A 0.7384(3) 0.5354(7) 0.32708(13) 0.0944(19) Uani d 0.691(4) A 1
H H10A 0.7827 0.5671 0.3156 0.113 Uiso calc 0.691(4) A 1
H H10B 0.7322 0.4328 0.3190 0.113 Uiso calc 0.691(4) A 1
C C11A 0.6841(3) 0.6226(8) 0.30612(15) 0.0990(19) Uani d 0.691(4) A 1
H H11A 0.6846 0.7217 0.3182 0.119 Uiso calc 0.691(4) A 1
H H11B 0.6396 0.5791 0.3128 0.119 Uiso calc 0.691(4) A 1
C C12A 0.6936(3) 0.6308(5) 0.25457(14) 0.0882(15) Uani d 0.691(4) A 1
H H12A 0.7399 0.6651 0.2480 0.106 Uiso calc 0.691(4) A 1
H H12B 0.6886 0.5327 0.2423 0.106 Uiso calc 0.691(4) A 1
C C13A 0.6455(3) 0.7257(6) 0.23440(13) 0.0829(16) Uani d 0.691(4) A 1
H H13A 0.6538 0.8260 0.2441 0.099 Uiso calc 0.691(4) A 1
H H13B 0.5993 0.6981 0.2435 0.099 Uiso calc 0.691(4) A 1
C C14A 0.6503(2) 0.7191(4) 0.18381(9) 0.0906(11) Uani d 0.691(4) A 1
H H14A 0.6161 0.7830 0.1712 0.136 Uiso calc 0.691(4) A 1
H H14B 0.6423 0.6198 0.1741 0.136 Uiso calc 0.691(4) A 1
H H14C 0.6954 0.7503 0.1746 0.136 Uiso calc 0.691(4) A 1
O O3' 0.68699(9) 0.45456(19) 0.39488(5) 0.0529(5) Uani d 0.309(4) A 2
C C9' 0.7129(7) 0.5850(12) 0.3735(2) 0.065(4) Uani d 0.309(4) A 2
H H9C 0.7629 0.5854 0.3747 0.078 Uiso calc 0.309(4) A 2
H H9D 0.6962 0.6717 0.3888 0.078 Uiso calc 0.309(4) A 2
C C10' 0.6901(5) 0.5904(14) 0.3267(2) 0.065(3) Uani d 0.309(4) A 2
H H10C 0.6411 0.6126 0.3256 0.078 Uiso calc 0.309(4) A 2
H H10D 0.6971 0.4946 0.3133 0.078 Uiso calc 0.309(4) A 2
C C11' 0.7281(6) 0.7021(13) 0.3016(2) 0.099(2) Uani d 0.309(4) A 2
H H11C 0.7372 0.7855 0.3207 0.119 Uiso calc 0.309(4) A 2
H H11D 0.7723 0.6610 0.2930 0.119 Uiso calc 0.309(4) A 2
C C12' 0.6905(6) 0.7593(9) 0.2593(2) 0.0888(16) Uani d 0.309(4) A 2
H H12C 0.6449 0.7937 0.2675 0.107 Uiso calc 0.309(4) A 2
H H12D 0.7158 0.8431 0.2478 0.107 Uiso calc 0.309(4) A 2
C C13' 0.6837(8) 0.6543(13) 0.2259(2) 0.128(7) Uani d 0.309(4) A 2
H H13C 0.6557 0.5732 0.2366 0.153 Uiso calc 0.309(4) A 2
H H13D 0.7289 0.6154 0.2187 0.153 Uiso calc 0.309(4) A 2
C C14' 0.6503(2) 0.7191(4) 0.18381(9) 0.0906(11) Uani d 0.309(4) A 2
H H14D 0.6466 0.6434 0.1619 0.136 Uiso calc 0.309(4) A 2
H H14E 0.6051 0.7559 0.1907 0.136 Uiso calc 0.309(4) A 2
H H14F 0.6784 0.7980 0.1728 0.136 Uiso calc 0.309(4) A 2
O O1B 0.60177(9) 0.23252(19) 0.33965(5) 0.0522(5) Uani d 1 . .
C C1B 0.56349(11) 0.1185(2) 0.27495(7) 0.0378(5) Uani d 1 . .
C C2B 0.52063(13) 0.0158(3) 0.25549(8) 0.0479(6) Uani d 1 . .
H H2B 0.4972 -0.0517 0.2730 0.057 Uiso calc 1 . .
C C3B 0.51213(13) 0.0121(3) 0.21008(7) 0.0457(6) Uani d 1 . .
H H3B 0.4829 -0.0571 0.1974 0.055 Uiso calc 1 . .
C C4B 0.54704(11) 0.1109(2) 0.18399(7) 0.0361(5) Uani d 1 . .
C C5B 0.59232(11) 0.2134(2) 0.20315(7) 0.0353(5) Uani d 1 . .
C C6B 0.59926(11) 0.2174(2) 0.24814(7) 0.0358(5) Uani d 1 . .
H H6B 0.6282 0.2870 0.2609 0.043 Uiso calc 1 . .
C C7B 0.57128(12) 0.1276(3) 0.32316(7) 0.0416(6) Uani d 1 . .
C C8B 0.54339(15) 0.0076(3) 0.35173(8) 0.0631(8) Uani d 1 . .
H H8BA 0.5577 0.0238 0.3816 0.095 Uiso calc 1 . .
H H8BB 0.5606 -0.0858 0.3418 0.095 Uiso calc 1 . .
H H8BC 0.4939 0.0076 0.3502 0.095 Uiso calc 1 . .
O O2B 0.62791(9) 0.31252(18) 0.17830(5) 0.0486(5) Uani d 1 . .
H H2OB 0.6302(15) 0.282(3) 0.1493(10) 0.074(9) Uiso d 1 . .
O O3B 0.54257(8) 0.11987(17) 0.13942(4) 0.0410(4) Uani d 1 . .
C C9B 0.49771(12) 0.0171(3) 0.11721(7) 0.0442(6) Uani d 1 . .
H H9BA 0.4519 0.0206 0.1301 0.053 Uiso calc 1 . .
H H9BB 0.5154 -0.0824 0.1204 0.053 Uiso calc 1 . .
C C10B 0.49432(12) 0.0580(3) 0.06956(7) 0.0430(6) Uani d 1 . .
H H10E 0.4692 -0.0182 0.0539 0.052 Uiso calc 1 . .
H H10F 0.5409 0.0601 0.0578 0.052 Uiso calc 1 . .
C C11B 0.46042(13) 0.2049(3) 0.06046(7) 0.0482(6) Uani d 1 . .
H H11E 0.4895 0.2835 0.0717 0.058 Uiso calc 1 . .
H H11F 0.4165 0.2095 0.0757 0.058 Uiso calc 1 . .
C C12B 0.44862(13) 0.2275(3) 0.01119(7) 0.0488(6) Uani d 1 . .
H H12E 0.4930 0.2265 -0.0035 0.059 Uiso calc 1 . .
H H12F 0.4222 0.1446 0.0001 0.059 Uiso calc 1 . .
C C13B 0.41190(15) 0.3665(3) -0.00099(9) 0.0654(8) Uani d 1 . .
H H13E 0.4380 0.4504 0.0098 0.078 Uiso calc 1 . .
H H13F 0.3670 0.3681 0.0131 0.078 Uiso calc 1 . .
C C14B 0.40268(18) 0.3804(4) -0.05076(9) 0.0767(9) Uani d 1 . .
H H14G 0.3800 0.4717 -0.0574 0.115 Uiso calc 1 . .
H H14H 0.3752 0.2997 -0.0613 0.115 Uiso calc 1 . .
H H14I 0.4470 0.3784 -0.0648 0.115 Uiso calc 1 . .

loop_
_atom_site_aniso_label
_atom_site_aniso_U_11
_atom_site_aniso_U_22
_atom_site_aniso_U_33
_atom_site_aniso_U_12
_atom_site_aniso_U_13
_atom_site_aniso_U_23
O1A 0.0620(11) 0.0419(9) 0.0300(7) 0.0026(8) -0.0001(8) 0.0012(7)
C1A 0.0330(11) 0.0417(12) 0.0289(10) 0.0050(10) -0.0012(10) -0.0020(10)
C2A 0.0444(13) 0.0527(14) 0.0406(12) -0.0118(11) -0.0068(11) -0.0009(12)
C3A 0.0468(14) 0.0654(16) 0.0447(13) -0.0223(13) -0.0028(12) 0.0127(13)
C4A 0.0370(12) 0.0521(14) 0.0304(11) -0.0013(10) -0.0028(10) 0.0051(11)
C5A 0.0343(12) 0.0382(12) 0.0319(10) 0.0024(9) -0.0034(10) -0.0019(10)
C6A 0.0366(12) 0.0335(11) 0.0313(10) 0.0025(9) 0.0008(10) 0.0014(10)
C7A 0.0345(12) 0.0428(13) 0.0336(11) 0.0068(10) -0.0021(10) -0.0014(11)
C8A 0.0708(18) 0.0616(17) 0.0354(12) -0.0131(14) -0.0033(13) -0.0061(13)
O2A 0.0681(12) 0.0454(9) 0.0286(8) -0.0104(8) -0.0061(8) -0.0008(8)
O3A 0.0593(11) 0.0687(12) 0.0307(8) -0.0116(9) 0.0007(8) 0.0101(8)
C9A 0.086(5) 0.115(6) 0.045(3) -0.033(4) 0.003(3) 0.028(3)
C10A 0.081(4) 0.154(6) 0.048(2) -0.019(4) 0.004(3) 0.033(3)
C11A 0.115(5) 0.120(5) 0.062(3) -0.045(3) -0.029(3) 0.017(3)
C12A 0.129(4) 0.063(2) 0.073(3) -0.019(3) -0.030(3) 0.013(3)
C13A 0.104(4) 0.092(4) 0.052(3) 0.001(3) -0.002(3) -0.001(3)
C14A 0.123(3) 0.094(3) 0.0552(18) 0.009(2) 0.0003(19) 0.0209(19)
O3' 0.0593(11) 0.0687(12) 0.0307(8) -0.0116(9) 0.0007(8) 0.0101(8)
C9' 0.075(10) 0.064(7) 0.056(7) -0.018(7) 0.014(6) 0.022(6)
C10' 0.039(5) 0.121(10) 0.035(5) -0.008(6) -0.015(5) 0.020(6)
C11' 0.114(5) 0.120(5) 0.062(3) -0.046(4) -0.028(3) 0.018(3)
C12' 0.129(4) 0.063(3) 0.074(3) -0.019(3) -0.030(3) 0.013(3)
C13' 0.147(15) 0.188(19) 0.048(6) 0.047(13) 0.017(9) -0.008(9)
C14' 0.123(3) 0.094(3) 0.0552(18) 0.009(2) 0.0003(19) 0.0209(19)
O1B 0.0753(12) 0.0512(10) 0.0300(8) -0.0076(9) -0.0045(8) -0.0008(8)
C1B 0.0417(13) 0.0400(12) 0.0316(11) 0.0018(10) 0.0017(10) -0.0007(10)
C2B 0.0550(15) 0.0503(14) 0.0383(12) -0.0120(12) 0.0020(12) 0.0017(12)
C3B 0.0505(14) 0.0506(14) 0.0362(12) -0.0122(11) -0.0018(12) -0.0043(12)
C4B 0.0390(12) 0.0403(12) 0.0290(10) 0.0003(10) 0.0002(10) -0.0027(10)
C5B 0.0399(12) 0.0324(11) 0.0337(11) 0.0012(9) 0.0002(10) -0.0029(10)
C6B 0.0381(12) 0.0364(11) 0.0330(11) -0.0010(9) -0.0028(10) -0.0063(10)
C7B 0.0494(14) 0.0414(13) 0.0339(11) 0.0045(11) 0.0003(11) 0.0016(11)
C8B 0.088(2) 0.0647(18) 0.0368(12) -0.0158(15) 0.0003(14) 0.0072(13)
O2B 0.0676(12) 0.0491(10) 0.0291(8) -0.0192(8) 0.0032(8) -0.0042(8)
O3B 0.0461(9) 0.0476(9) 0.0292(7) -0.0124(7) -0.0015(7) -0.0046(7)
C9B 0.0422(13) 0.0512(14) 0.0393(12) -0.0109(11) -0.0023(11) -0.0082(12)
C10B 0.0402(13) 0.0542(14) 0.0346(11) -0.0050(11) -0.0027(11) -0.0107(11)
C11B 0.0485(15) 0.0583(16) 0.0378(12) -0.0018(12) -0.0008(12) -0.0098(12)
C12B 0.0482(15) 0.0570(15) 0.0413(13) 0.0029(12) 0.0001(12) -0.0064(12)
C13B 0.072(2) 0.0632(19) 0.0611(17) 0.0143(15) -0.0031(16) -0.0058(15)
C14B 0.094(2) 0.079(2) 0.0569(17) 0.0228(18) -0.0088(17) 0.0122(17)

loop_
_atom_type_symbol
_atom_type_description
_atom_type_scat_dispersion_real
_atom_type_scat_dispersion_imag
_atom_type_scat_source
C C 0.0033 0.0016 'International Tables Vol C Tables 4.2.6.8 and 6.1.1.4'
H H 0.0000 0.0000 'International Tables Vol C Tables 4.2.6.8 and 6.1.1.4'
O O 0.0106 0.0060 'International Tables Vol C Tables 4.2.6.8 and 6.1.1.4'

loop_
_geom_angle_atom_site_label_1
_geom_angle_atom_site_label_2
_geom_angle_atom_site_label_3
_geom_angle
C2A C1A C6A 119.29(19)
C2A C1A C7A 121.7(2)
C6A C1A C7A 118.96(19)
C1A C2A C3A 120.0(2)
C1A C2A H2A 120.0
C3A C2A H2A 120.0
C4A C3A C2A 120.3(2)
C4A C3A H3A 119.8
C2A C3A H3A 119.8
C3A C4A O3' 125.2(2)
C3A C4A O3A 125.2(2)
C3A C4A C5A 120.36(19)
O3' C4A C5A 114.4(2)
O3A C4A C5A 114.4(2)
O2A C5A C6A 119.2(2)
O2A C5A C4A 121.90(19)
C6A C5A C4A 118.9(2)
C5A C6A C1A 121.1(2)
C5A C6A H6A 119.4
C1A C6A H6A 119.4
O1A C7A C1A 119.7(2)
O1A C7A C8A 120.8(2)
C1A C7A C8A 119.5(2)
C7A C8A H8AA 109.5
C7A C8A H8AB 109.5
H8AA C8A H8AB 109.5
C7A C8A H8AC 109.5
H8AA C8A H8AC 109.5
H8AB C8A H8AC 109.5
C5A O2A H2OA 114.2(17)
C4A O3A C9A 115.5(2)
O3A C9A C10A 110.2(4)
O3A C9A H9AA 109.6
C10A C9A H9AA 109.6
O3A C9A H9AB 109.6
C10A C9A H9AB 109.6
H9AA C9A H9AB 108.1
C11A C10A C9A 114.5(5)
C11A C10A H10A 108.6
C9A C10A H10A 108.6
C11A C10A H10B 108.6
C9A C10A H10B 108.6
H10A C10A H10B 107.6
C10A C11A C12A 111.9(5)
C10A C11A H11A 109.2
C12A C11A H11A 109.2
C10A C11A H11B 109.2
C12A C11A H11B 109.2
H11A C11A H11B 107.9
C13A C12A C11A 112.5(5)
C13A C12A H12A 109.1
C11A C12A H12A 109.1
C13A C12A H12B 109.1
C11A C12A H12B 109.1
H12A C12A H12B 107.8
C12A C13A C14A 111.7(4)
C12A C13A H13A 109.3
C14A C13A H13A 109.3
C12A C13A H13B 109.3
C14A C13A H13B 109.3
H13A C13A H13B 107.9
C13A C14A H14A 109.5
C13A C14A H14B 109.5
H14A C14A H14B 109.5
C13A C14A H14C 109.5
H14A C14A H14C 109.5
H14B C14A H14C 109.5
C4A O3' C9' 121.4(4)
O3' C9' C10' 110.8(5)
O3' C9' H9C 109.5
C10' C9' H9C 109.5
O3' C9' H9D 109.5
C10' C9' H9D 109.5
H9C C9' H9D 108.1
C9' C10' C11' 111.7(6)
C9' C10' H10C 109.3
C11' C10' H10C 109.3
C9' C10' H10D 109.3
C11' C10' H10D 109.3
H10C C10' H10D 107.9
C12' C11' C10' 114.9(6)
C12' C11' H11C 108.5
C10' C11' H11C 108.5
C12' C11' H11D 108.5
C10' C11' H11D 108.5
H11C C11' H11D 107.5
C13' C12' C11' 114.4(6)
C13' C12' H12C 108.6
C11' C12' H12C 108.6
C13' C12' H12D 108.6
C11' C12' H12D 108.6
H12C C12' H12D 107.6
C12' C13' C14' 112.4(6)
C12' C13' H13C 109.1
C14' C13' H13C 109.1
C12' C13' H13D 109.1
C14' C13' H13D 109.1
H13C C13' H13D 107.9
C13' C14' H14D 109.5
C13' C14' H14E 109.5
H14D C14' H14E 109.5
C13' C14' H14F 109.5
H14D C14' H14F 109.5
H14E C14' H14F 109.5
C2B C1B C6B 118.83(19)
C2B C1B C7B 121.6(2)
C6B C1B C7B 119.5(2)
C1B C2B C3B 120.8(2)
C1B C2B H2B 119.6
C3B C2B H2B 119.6
C4B C3B C2B 119.9(2)
C4B C3B H3B 120.1
C2B C3B H3B 120.1
O3B C4B C3B 125.6(2)
O3B C4B C5B 114.38(19)
C3B C4B C5B 120.00(19)
O2B C5B C6B 119.00(19)
O2B C5B C4B 121.58(18)
C6B C5B C4B 119.4(2)
C5B C6B C1B 121.0(2)
C5B C6B H6B 119.5
C1B C6B H6B 119.5
O1B C7B C1B 119.9(2)
O1B C7B C8B 120.1(2)
C1B C7B C8B 120.0(2)
C7B C8B H8BA 109.5
C7B C8B H8BB 109.5
H8BA C8B H8BB 109.5
C7B C8B H8BC 109.5
H8BA C8B H8BC 109.5
H8BB C8B H8BC 109.5
C5B O2B H2OB 111.0(18)
C4B O3B C9B 117.76(17)
O3B C9B C10B 108.61(18)
O3B C9B H9BA 110.0
C10B C9B H9BA 110.0
O3B C9B H9BB 110.0
C10B C9B H9BB 110.0
H9BA C9B H9BB 108.3
C9B C10B C11B 114.51(19)
C9B C10B H10E 108.6
C11B C10B H10E 108.6
C9B C10B H10F 108.6
C11B C10B H10F 108.6
H10E C10B H10F 107.6
C10B C11B C12B 111.25(19)
C10B C11B H11E 109.4
C12B C11B H11E 109.4
C10B C11B H11F 109.4
C12B C11B H11F 109.4
H11E C11B H11F 108.0
C13B C12B C11B 115.3(2)
C13B C12B H12E 108.5
C11B C12B H12E 108.5
C13B C12B H12F 108.5
C11B C12B H12F 108.5
H12E C12B H12F 107.5
C12B C13B C14B 111.7(2)
C12B C13B H13E 109.3
C14B C13B H13E 109.3
C12B C13B H13F 109.3
C14B C13B H13F 109.3
H13E C13B H13F 107.9
C13B C14B H14G 109.5
C13B C14B H14H 109.5
H14G C14B H14H 109.5
C13B C14B H14I 109.5
H14G C14B H14I 109.5
H14H C14B H14I 109.5

loop_
_geom_bond_atom_site_label_1
_geom_bond_atom_site_label_2
_geom_bond_distance
O1A C7A 1.227(3)
C1A C2A 1.386(3)
C1A C6A 1.389(3)
C1A C7A 1.488(3)
C2A C3A 1.393(3)
C2A H2A 0.9300
C3A C4A 1.368(3)
C3A H3A 0.9300
C4A O3' 1.368(2)
C4A O3A 1.368(2)
C4A C5A 1.405(3)
C5A O2A 1.354(2)
C5A C6A 1.380(3)
C6A H6A 0.9300
C7A C8A 1.494(3)
C8A H8AA 0.9600
C8A H8AB 0.9600
C8A H8AC 0.9600
O2A H2OA 0.96(3)
O3A C9A 1.445(4)
C9A C10A 1.486(5)
C9A H9AA 0.9700
C9A H9AB 0.9700
C10A C11A 1.463(7)
C10A H10A 0.9700
C10A H10B 0.9700
C11A C12A 1.580(6)
C11A H11A 0.9700
C11A H11B 0.9700
C12A C13A 1.409(6)
C12A H12A 0.9700
C12A H12B 0.9700
C13A C14A 1.542(4)
C13A H13A 0.9700
C13A H13B 0.9700
C14A H14A 0.9600
C14A H14B 0.9600
C14A H14C 0.9600
O3' C9' 1.440(5)
C9' C10' 1.490(6)
C9' H9C 0.9700
C9' H9D 0.9700
C10' C11' 1.467(7)
C10' H10C 0.9700
C10' H10D 0.9700
C11' C12' 1.566(7)
C11' H11C 0.9700
C11' H11D 0.9700
C12' C13' 1.398(7)
C12' H12C 0.9700
C12' H12D 0.9700
C13' C14' 1.551(6)
C13' H13C 0.9700
C13' H13D 0.9700
C14' H14D 0.9600
C14' H14E 0.9600
C14' H14F 0.9600
O1B C7B 1.228(3)
C1B C2B 1.381(3)
C1B C6B 1.396(3)
C1B C7B 1.475(3)
C2B C3B 1.390(3)
C2B H2B 0.9300
C3B C4B 1.375(3)
C3B H3B 0.9300
C4B O3B 1.360(2)
C4B C5B 1.406(3)
C5B O2B 1.362(3)
C5B C6B 1.374(3)
C6B H6B 0.9300
C7B C8B 1.494(3)
C8B H8BA 0.9600
C8B H8BB 0.9600
C8B H8BC 0.9600
O2B H2OB 0.92(3)
O3B C9B 1.443(2)
C9B C10B 1.496(3)
C9B H9BA 0.9700
C9B H9BB 0.9700
C10B C11B 1.511(3)
C10B H10E 0.9700
C10B H10F 0.9700
C11B C12B 1.529(3)
C11B H11E 0.9700
C11B H11F 0.9700
C12B C13B 1.495(3)
C12B H12E 0.9700
C12B H12F 0.9700
C13B C14B 1.529(3)
C13B H13E 0.9700
C13B H13F 0.9700
C14B H14G 0.9600
C14B H14H 0.9600
C14B H14I 0.9600

loop_
_geom_hbond_atom_site_label_D
_geom_hbond_atom_site_label_H
_geom_hbond_atom_site_label_A
_geom_hbond_site_symmetry_A
_geom_hbond_distance_DH
_geom_hbond_distance_HA
_geom_hbond_distance_DA
_geom_hbond_angle_DHA
O2A H2OA O1B . 0.96(3) 1.83(3) 2.735(2) 156(3)
O2B H2OB O1A 8_565 0.92(3) 1.89(3) 2.779(2) 161(3)

_cod_database_fobs_code 2020284
